data_7236580
loop_
_publ_author_name
'Zhao, Jiao'
'Wang, Qi'
'Sun, Chunyi'
'Zheng, Tiantian'
'Yan, Likai'
'Li, Mengting'
'Shao, Kuizhan'
'Wang, Xinlong'
'Su, Zhongmin'

_publ_section_title
;
 A hexanuclear cobalt metal--organic framework for efficient CO2 reduction
 under visible light
;
_journal_issue 24
_journal_name_full 'Journal of Materials Chemistry A'
_journal_page_first 12498
_journal_paper_doi 10.1039/C7TA02611K
_journal_volume 5
_journal_year 2017
_chemical_formula_moiety '0.25(C144 H108 Co12 N16 O36)'
_chemical_formula_sum 'C41 H38 Co3 N5 O10'
_chemical_formula_weight 937.55
_space_group_crystal_system hexagonal
_space_group_IT_number 193
_space_group_name_Hall '-P 6c 2'
_space_group_name_H-M_alt 'P 63/m c m'
_atom_sites_solution_hydrogens geom
_atom_sites_solution_primary dual
_audit_creation_date 2017-02-12
_audit_creation_method
;
Olex2 1.2
(compiled 2017.01.04 svn.r3372 for OlexSys, GUI svn.r5292)
;
_audit_update_record
;
2017-02-23 deposited with the CCDC.
2017-05-14 downloaded from the CCDC.
;
_cell_angle_alpha 90
_cell_angle_beta 90
_cell_angle_gamma 120
_cell_formula_units_Z 4
_cell_length_a 17.7662(12)
_cell_length_b 17.7662(12)
_cell_length_c 26.797(2)
_cell_measurement_reflns_used 39887
_cell_measurement_temperature 296
_cell_measurement_theta_max 24.996
_cell_measurement_theta_min 2.016
_cell_volume 7325.0(9)
_computing_molecular_graphics 'Olex2 (Dolomanov et al., 2009)'
_computing_publication_material 'Olex2 (Dolomanov et al., 2009)'
_computing_structure_refinement 'ShelXL (Sheldrick, 2015)'
_computing_structure_solution 'ShelXT (Sheldrick, 2015)'
_diffrn_ambient_temperature 296.15
_diffrn_measured_fraction_theta_full 0.992
_diffrn_measured_fraction_theta_max 0.992
_diffrn_measurement_device_type 'Bruker D8 Venture'
_diffrn_radiation_type MoK\a
_diffrn_radiation_wavelength 0.71073
_diffrn_reflns_av_R_equivalents 0.1187
_diffrn_reflns_av_unetI/netI 0.0393
_diffrn_reflns_Laue_measured_fraction_full 0.992
_diffrn_reflns_Laue_measured_fraction_max 0.992
_diffrn_reflns_limit_h_max 16
_diffrn_reflns_limit_h_min -21
_diffrn_reflns_limit_k_max 21
_diffrn_reflns_limit_k_min -21
_diffrn_reflns_limit_l_max 31
_diffrn_reflns_limit_l_min -31
_diffrn_reflns_number 39887
_diffrn_reflns_point_group_measured_fraction_full 0.992
_diffrn_reflns_point_group_measured_fraction_max 0.992
_diffrn_reflns_theta_full 24.996
_diffrn_reflns_theta_max 24.996
_diffrn_reflns_theta_min 2.016
_exptl_absorpt_coefficient_mu 0.707
_exptl_absorpt_correction_T_max 0.856
_exptl_absorpt_correction_T_min 0.844
_exptl_absorpt_correction_type multi-scan
_exptl_crystal_colour violet
_exptl_crystal_colour_primary violet
_exptl_crystal_density_diffrn 0.850
_exptl_crystal_description block
_exptl_crystal_F_000 1920
_exptl_crystal_size_max 0.24
_exptl_crystal_size_mid 0.22
_exptl_crystal_size_min 0.22
_refine_diff_density_max 0.982
_refine_diff_density_min -0.869
_refine_diff_density_rms 0.102
_refine_ls_extinction_coef 0.0008(4)
_refine_ls_extinction_expression Fc^*^=kFc[1+0.001xFc^2^\l^3^/sin(2\q)]^-1/4^
_refine_ls_extinction_method 'SHELXL-2016/6 (Sheldrick 2016)'
_refine_ls_goodness_of_fit_ref 1.078
_refine_ls_hydrogen_treatment constr
_refine_ls_matrix_type full
_refine_ls_number_parameters 88
_refine_ls_number_reflns 2326
_refine_ls_number_restraints 120
_refine_ls_restrained_S_all 1.162
_refine_ls_R_factor_all 0.0920
_refine_ls_R_factor_gt 0.0669
_refine_ls_shift/su_max 0.001
_refine_ls_shift/su_mean 0.000
_refine_ls_structure_factor_coef Fsqd
_refine_ls_weighting_details 'w=1/[\s^2^(Fo^2^)+(0.1163P)^2^+17.0953P] where P=(Fo^2^+2Fc^2^)/3'
_refine_ls_weighting_scheme calc
_refine_ls_wR_factor_gt 0.1847
_refine_ls_wR_factor_ref 0.2094
_reflns_Friedel_coverage 0.000
_reflns_number_gt 1684
_reflns_number_total 2326
_reflns_threshold_expression 'I > 2\s(I)'
_cod_data_source_file c7ta02611k2.cif
_cod_data_source_block 4_sq
_cod_original_cell_volume 7324.9(11)
_cod_database_code 7236580
_shelx_shelxl_version_number 2016/6
_shelx_space_group_comment
;
The symmetry employed for this shelxl refinement is uniquely defined
by the following loop, which should always be used as a source of
symmetry information in preference to the above space-group names.
They are only intended as comments.
;
_olex2_refinement_description
;
1. Fixed Uiso
 At 1.2 times of:
  All C(H) groups, All O(H) groups
2. Uiso/Uaniso restraints and constraints
C5 \\sim C4 \\sim C3 \\sim C2 \\sim C1 \\sim C8 \\sim C6 \\sim C7 \\sim N2
\\sim N1: within 3.8A with sigma of 0.01 and sigma for terminal atoms of 0.03
Uanis(C6) \\sim Ueq, Uanis(C7) \\sim Ueq: with sigma of 0.005 and sigma for
terminal atoms of 0.001
3.a Ternary CH refined with riding coordinates:
 O2(H2)
3.b Aromatic/amide H refined with riding coordinates:
 C3(H3), C2(H2A), C6(H6), C7(H7)
;
_olex2_submission_special_instructions 'No special instructions were received'

loop_
_space_group_symop_operation_xyz
'x, y, z'
'-y, x-y, z'
'-x+y, -x, z'
'-x, -y, z+1/2'
'y, -x+y, z+1/2'
'x-y, x, z+1/2'
'y, x, -z+1/2'
'x-y, -y, -z+1/2'
'-x, -x+y, -z+1/2'
'-y, -x, -z'
'-x+y, y, -z'
'x, x-y, -z'
'-x, -y, -z'
'y, -x+y, -z'
'x-y, x, -z'
'x, y, -z-1/2'
'-y, x-y, -z-1/2'
'-x+y, -x, -z-1/2'
'-y, -x, z-1/2'
'-x+y, y, z-1/2'
'x, x-y, z-1/2'
'y, x, z'
'x-y, -y, z'
'-x, -x+y, z'

loop_
_atom_site_label
_atom_site_type_symbol
_atom_site_fract_x
_atom_site_fract_y
_atom_site_fract_z
_atom_site_U_iso_or_equiv
_atom_site_adp_type
_atom_site_occupancy
_atom_site_site_symmetry_order
_atom_site_calc_flag
_atom_site_refinement_flags_posn
_atom_site_refinement_flags_adp
_atom_site_refinement_flags_occupancy
Co1 Co 0.12895(4) 1.000000 0.53892(3) 0.0222(3) Uani 1 2 d S T P
O2 O 0.000000 0.9019(2) 0.53888(12) 0.0143(8) Uani 1 2 d S T P
H2 H 0.000000 0.853779 0.556761 0.017 Uiso 1 2 calc RS T P
O1 O 0.1670(2) 0.9084(2) 0.53329(12) 0.0362(8) Uani 1 1 d . . .
N2 N 0.1438(3) 1.000000 0.6180(2) 0.0397(14) Uani 1 2 d S TU P
N1 N 0.333333 0.666667 0.500000 0.051(2) Uani 1 6 d S TU P
C5 C 0.1477(2) 0.8523(2) 0.500000 0.0343(14) Uani 1 2 d S TU P
C4 C 0.1966(2) 0.8034(2) 0.500000 0.0400(15) Uani 1 2 d S TU P
C3 C 0.1700(3) 0.7304(4) 0.4706(2) 0.0472(12) Uani 1 1 d . U .
H3 H 0.121237 0.711601 0.450437 0.057 Uiso 1 1 calc R . .
C2 C 0.2135(4) 0.6851(4) 0.4706(2) 0.0519(13) Uani 1 1 d . U .
H2A H 0.193587 0.635808 0.450789 0.062 Uiso 1 1 calc R . .
C1 C 0.2878(2) 0.7122(2) 0.500000 0.0474(16) Uani 1 2 d S TU P
C8 C 0.1522(5) 1.000000 0.7228(3) 0.0493(18) Uani 1 2 d S TU P
C6 C 0.1125(6) 0.9309(5) 0.6437(3) 0.093(2) Uani 1 1 d . U .
H6 H 0.085711 0.878438 0.626495 0.112 Uiso 1 1 calc R . .
C7 C 0.1149(6) 0.9270(6) 0.6954(3) 0.096(2) Uani 1 1 d . U .
H7 H 0.090310 0.873228 0.711207 0.115 Uiso 1 1 calc R . .

loop_
_atom_site_aniso_label
_atom_site_aniso_U_11
_atom_site_aniso_U_22
_atom_site_aniso_U_33
_atom_site_aniso_U_23
_atom_site_aniso_U_13
_atom_site_aniso_U_12
Co1 0.0235(4) 0.0252(5) 0.0185(5) 0.000 -0.0012(3) 0.0126(3)
O2 0.0126(18) 0.0156(13) 0.0138(18) 0.0023(13) 0.000 0.0063(9)
O1 0.0391(19) 0.0338(18) 0.0419(19) -0.0107(15) -0.0109(15) 0.0227(16)
N2 0.049(3) 0.040(3) 0.026(3) 0.000 -0.004(2) 0.0202(15)
N1 0.030(3) 0.030(3) 0.094(5) 0.000 0.000 0.0150(13)
C5 0.029(2) 0.029(2) 0.048(3) 0.001(2) 0.001(2) 0.016(2)
C4 0.031(2) 0.031(2) 0.061(4) -0.004(2) -0.004(2) 0.018(2)
C3 0.036(2) 0.037(2) 0.074(3) -0.012(2) -0.012(2) 0.022(2)
C2 0.041(3) 0.035(2) 0.082(3) -0.017(2) -0.010(2) 0.020(2)
C1 0.029(2) 0.029(2) 0.084(4) -0.005(2) -0.005(2) 0.015(3)
C8 0.061(3) 0.054(4) 0.030(3) 0.000 -0.001(3) 0.0271(19)
C6 0.119(4) 0.072(3) 0.059(3) -0.002(3) -0.006(3) 0.025(3)
C7 0.119(4) 0.077(3) 0.063(3) 0.006(3) -0.003(3) 0.028(3)

loop_
_atom_type_symbol
_atom_type_description
_atom_type_scat_dispersion_real
_atom_type_scat_dispersion_imag
_atom_type_scat_source
C C 0.0033 0.0016 'International Tables Vol C Tables 4.2.6.8 and 6.1.1.4'
Co Co 0.3494 0.9721 'International Tables Vol C Tables 4.2.6.8 and 6.1.1.4'
N N 0.0061 0.0033 'International Tables Vol C Tables 4.2.6.8 and 6.1.1.4'
O O 0.0106 0.0060 'International Tables Vol C Tables 4.2.6.8 and 6.1.1.4'
H H 0.0000 0.0000 'International Tables Vol C Tables 4.2.6.8 and 6.1.1.4'

loop_
_geom_angle_atom_site_label_1
_geom_angle_atom_site_label_2
_geom_angle_atom_site_label_3
_geom_angle
_geom_angle_site_symmetry_1
_geom_angle_site_symmetry_3
O2 Co1 O2 93.5(2) . 2_675
O2 Co1 O2 79.94(14) 2_675 15_666
O2 Co1 O2 79.94(14) . 15_666
O2 Co1 N2 94.91(15) 2_675 .
O2 Co1 N2 94.91(15) . .
O1 Co1 O2 174.60(14) 23_675 .
O1 Co1 O2 174.60(14) . 2_675
O1 Co1 O2 96.50(12) . 15_666
O1 Co1 O2 96.49(12) 23_675 15_666
O1 Co1 O2 89.81(15) 23_675 2_675
O1 Co1 O2 89.81(15) . .
O1 Co1 O1 86.6(2) . 23_675
O1 Co1 N2 89.03(15) 23_675 .
O1 Co1 N2 89.03(15) . .
N2 Co1 O2 172.4(2) . 15_666
Co1 O2 Co1 94.24(10) 3_465 14_456
Co1 O2 Co1 146.5(2) . 3_465
Co1 O2 Co1 94.24(10) . 14_456
Co1 O2 H2 104.6 . .
Co1 O2 H2 104.6 3_465 .
Co1 O2 H2 104.6 14_456 .
C5 O1 Co1 128.0(3) . .
C6 N2 Co1 123.0(4) . .
C6 N2 Co1 123.0(4) 23_675 .
C6 N2 C6 113.9(8) 23_675 .
C1 N1 C1 120.000(2) . 3_565
C1 N1 C1 120.000(1) . 2_665
C1 N1 C1 120.000(1) 3_565 2_665
O1 C5 O1 126.1(6) 10_666 .
O1 C5 C4 116.9(3) . .
O1 C5 C4 116.9(3) 10_666 .
C3 C4 C5 121.1(3) . .
C3 C4 C5 121.1(3) 10_666 .
C3 C4 C3 117.9(6) . 10_666
C4 C3 H3 119.2 . .
C2 C3 C4 121.6(5) . .
C2 C3 H3 119.2 . .
C3 C2 H2A 119.6 . .
C3 C2 C1 120.8(5) . .
C1 C2 H2A 119.6 . .
C2 C1 N1 121.3(3) 10_666 .
C2 C1 N1 121.3(3) . .
C2 C1 C2 117.5(7) . 10_666
C7 C8 C8 123.2(4) . 16_557
C7 C8 C8 123.2(4) 23_675 16_557
C7 C8 C7 113.6(9) . 23_675
N2 C6 H6 117.2 . .
N2 C6 C7 125.5(8) . .
C7 C6 H6 117.2 . .
C8 C7 C6 120.7(8) . .
C8 C7 H7 119.7 . .
C6 C7 H7 119.7 . .

loop_
_geom_bond_atom_site_label_1
_geom_bond_atom_site_label_2
_geom_bond_distance
_geom_bond_site_symmetry_2
Co1 O2 2.0720(12) .
Co1 O2 2.0720(12) 2_675
Co1 O2 2.156(3) 15_666
Co1 O1 2.056(3) 23_675
Co1 O1 2.056(3) .
Co1 N2 2.136(6) .
O2 H2 0.9800 .
O1 C5 1.251(4) .
N2 C6 1.268(8) .
N2 C6 1.268(8) 23_675
N1 C1 1.401(7) .
N1 C1 1.402(7) 3_565
N1 C1 1.402(7) 2_665
C5 C4 1.505(9) .
C4 C3 1.383(6) .
C4 C3 1.383(6) 10_666
C3 H3 0.9300 .
C3 C2 1.366(7) .
C2 H2A 0.9300 .
C2 C1 1.400(6) .
C8 C8 1.456(14) 16_557
C8 C7 1.342(9) 23_675
C8 C7 1.342(9) .
C6 H6 0.9300 .
C6 C7 1.389(10) .
C7 H7 0.9300 .
